data_7152659
loop_
_publ_author_name
'Zhang, Xinhai'
'Jia, Jiong'
'Ma, Chen'

_publ_section_title
;
 A one-pot regioselective synthesis of benzo[d]imidazo[2,1-b]thiazoles.
;
_journal_issue 39
_journal_name_full 'Organic &amp; biomolecular chemistry'
_journal_page_first 7944
_journal_page_last 7948
_journal_paper_doi 10.1039/c2ob26211h
_journal_volume 10
_journal_year 2012
_chemical_formula_sum 'C13 H6 F3 N3 S'
_chemical_formula_weight 293.27
_chemical_name_systematic
;
?
;
_space_group_IT_number 41
_symmetry_cell_setting orthorhombic
_symmetry_space_group_name_Hall 'A 2 -2ab'
_symmetry_space_group_name_H-M 'A b a 2'
_atom_sites_solution_hydrogens geom
_atom_sites_solution_primary direct
_atom_sites_solution_secondary difmap
_audit_creation_method SHELXL-97
_cell_angle_alpha 90.00
_cell_angle_beta 90.00
_cell_angle_gamma 90.00
_cell_formula_units_Z 8
_cell_length_a 17.790(4)
_cell_length_b 20.166(4)
_cell_length_c 6.7371(13)
_cell_measurement_temperature 273(2)
_cell_volume 2417.0(9)
_computing_structure_refinement 'SHELXL-97 (Sheldrick, 1997)'
_computing_structure_solution 'SHELXS-97 (Sheldrick, 1990)'
_diffrn_ambient_temperature 273(2)
_diffrn_measured_fraction_theta_full 1.000
_diffrn_measured_fraction_theta_max 1.000
_diffrn_radiation_monochromator graphite
_diffrn_radiation_source 'fine-focus sealed tube'
_diffrn_radiation_type MoK\a
_diffrn_radiation_wavelength 0.71073
_diffrn_reflns_av_R_equivalents 0.0257
_diffrn_reflns_av_sigmaI/netI 0.0304
_diffrn_reflns_limit_h_max 21
_diffrn_reflns_limit_h_min -14
_diffrn_reflns_limit_k_max 21
_diffrn_reflns_limit_k_min -23
_diffrn_reflns_limit_l_max 8
_diffrn_reflns_limit_l_min -7
_diffrn_reflns_number 5767
_diffrn_reflns_theta_full 24.98
_diffrn_reflns_theta_max 24.98
_diffrn_reflns_theta_min 2.02
_exptl_absorpt_coefficient_mu 0.297
_exptl_crystal_density_diffrn 1.612
_exptl_crystal_density_method 'not measured'
_exptl_crystal_F_000 1184
_exptl_crystal_size_max 0.10
_exptl_crystal_size_mid 0.10
_exptl_crystal_size_min 0.10
_refine_diff_density_max 0.173
_refine_diff_density_min -0.176
_refine_diff_density_rms 0.033
_refine_ls_abs_structure_details 'Flack H D (1983), Acta Cryst. A39, 876-881'
_refine_ls_abs_structure_Flack 0.0(4)
_refine_ls_extinction_coef 0.00234(5)
_refine_ls_extinction_expression Fc^*^=kFc[1+0.001xFc^2^\l^3^/sin(2\q)]^-1/4^
_refine_ls_extinction_method SHELXL
_refine_ls_goodness_of_fit_ref 1.038
_refine_ls_hydrogen_treatment mixed
_refine_ls_matrix_type full
_refine_ls_number_parameters 236
_refine_ls_number_reflns 2104
_refine_ls_number_restraints 118
_refine_ls_restrained_S_all 1.055
_refine_ls_R_factor_all 0.0450
_refine_ls_R_factor_gt 0.0317
_refine_ls_shift/su_max 0.011
_refine_ls_shift/su_mean 0.001
_refine_ls_structure_factor_coef Fsqd
_refine_ls_weighting_details 'calc w=1/[\s^2^(Fo^2^)+(0.0373P)^2^+0.9282P] where P=(Fo^2^+2Fc^2^)/3'
_refine_ls_weighting_scheme calc
_refine_ls_wR_factor_gt 0.0760
_refine_ls_wR_factor_ref 0.0841
_reflns_number_gt 1670
_reflns_number_total 2104
_reflns_threshold_expression >2sigma(I)
_cod_data_source_file c2ob26211h.txt
_cod_data_source_block p
_cod_depositor_comments
;
The following automatic conversions were performed:

'_symmetry_cell_setting' value 'Orthorhombic' changed to
'orthorhombic' according to
/home/saulius/struct/CIF-dictionaries/cif_core.dic dictionary named
'cif_core.dic' version 2.4.2 from 2011-04-26.

Automatic conversion script
Id: cif_fix_values 1891 2012-01-12 08:04:46Z andrius 
;
_cod_original_cell_volume 2417.0(8)
_cod_original_sg_symbol_H-M 'Aba2 '
_cod_database_code 7152659

loop_
_symmetry_equiv_pos_as_xyz
'x, y, z'
'-x, -y, z'
'x+1/2, -y+1/2, z'
'-x+1/2, y+1/2, z'
'x, y+1/2, z+1/2'
'-x, -y+1/2, z+1/2'
'x+1/2, -y+1, z+1/2'
'-x+1/2, y+1, z+1/2'

loop_
_atom_site_label
_atom_site_type_symbol
_atom_site_fract_x
_atom_site_fract_y
_atom_site_fract_z
_atom_site_U_iso_or_equiv
_atom_site_adp_type
_atom_site_occupancy
_atom_site_symmetry_multiplicity
_atom_site_calc_flag
_atom_site_refinement_flags
S1 S 0.197172(6) 0.286582(5) 0.44994(11) 0.05451(3) Uani 1 1 d .
C1 C 0.39190(2) 0.09465(2) 0.4561(2) 0.06031(15) Uani 1 1 d .
H1 H 0.4397 0.1131 0.4642 0.072 Uiso 1 1 calc R
C2 C 0.38163(3) 0.02704(2) 0.4513(3) 0.06805(16) Uani 1 1 d .
H2 H 0.4236 -0.0004 0.4486 0.082 Uiso 1 1 calc R
C3 C 0.31072(3) -0.00144(2) 0.4505(4) 0.06556(15) Uani 1 1 d .
H3 H 0.3064 -0.0474 0.4503 0.079 Uiso 1 1 calc R
C4 C 0.24632(2) 0.036774(19) 0.4498(3) 0.05224(13) Uani 1 1 d .
H4 H 0.1987 0.0178 0.4491 0.063 Uiso 1 1 calc R
C5 C 0.25648(2) 0.104791(19) 0.4504(2) 0.04133(11) Uani 1 1 d .
C6 C 0.32795(2) 0.13443(2) 0.4484(3) 0.04605(12) Uani 1 1 d .
C7 C 0.25098(2) 0.214561(18) 0.4509(3) 0.04401(12) Uani 1 1 d .
C8 C 0.11478(2) 0.238367(19) 0.4520(3) 0.04244(11) Uani 1 1 d .
C9 C 0.12978(2) 0.169905(18) 0.4509(2) 0.03789(10) Uani 1 1 d .
C10 C 0.07083(2) 0.126405(19) 0.4470(2) 0.04372(12) Uani 1 1 d .
H10 H 0.0785 0.0808 0.4410 0.052 Uiso 1 1 calc R
C11 C -0.00101(2) 0.15340(2) 0.4525(3) 0.04572(12) Uani 1 1 d .
C12 C -0.01059(2) 0.22146(2) 0.4496(4) 0.05123(13) Uani 1 1 d .
H12 H -0.0593 0.2381 0.4457 0.061 Uiso 1 1 calc R
C13 C -0.06792(2) 0.10932(2) 0.45209(15) 0.06604(16) Uani 1 1 d D
N1 N 0.206829(16) 0.158157(15) 0.4482(2) 0.03942(9) Uani 1 1 d .
N2 N 0.322852(18) 0.203790(17) 0.4514(3) 0.05113(11) Uani 1 1 d .
N3 N 0.046604(18) 0.264627(17) 0.4520(3) 0.05013(10) Uani 1 1 d .
F3 F -0.13234(4) 0.14216(4) 0.4816(2) 0.0776(3) Uani 0.33 1 d PDU
F2 F -0.06013(6) 0.06125(5) 0.59174(17) 0.0797(3) Uani 0.33 1 d PDU
F1 F -0.07216(6) 0.07665(5) 0.27681(17) 0.0813(3) Uani 0.33 1 d PDU
F4 F -0.08568(6) 0.09512(6) 0.64627(17) 0.0813(4) Uani 0.33 1 d PDU
F6 F -0.05265(6) 0.04990(5) 0.36909(16) 0.0813(4) Uani 0.33 1 d PDU
F5 F -0.13012(5) 0.13460(5) 0.37177(16) 0.0788(4) Uani 0.33 1 d PDU
F7 F -0.11992(6) 0.12650(6) 0.58570(17) 0.0818(4) Uani 0.33 1 d PDU
F9 F -0.10437(6) 0.10991(6) 0.27261(17) 0.0821(3) Uani 0.33 1 d PDU
F8 F -0.05611(5) 0.04539(4) 0.4924(2) 0.0765(3) Uani 0.33 1 d PDU

loop_
_atom_site_aniso_label
_atom_site_aniso_U_11
_atom_site_aniso_U_22
_atom_site_aniso_U_33
_atom_site_aniso_U_23
_atom_site_aniso_U_13
_atom_site_aniso_U_12
S1 0.04529(5) 0.04239(5) 0.07584(7) -0.0030(2) -0.0049(2) -0.00463(5)
C1 0.0431(2) 0.0870(3) 0.0508(2) 0.0008(9) -0.0087(7) 0.0094(2)
C2 0.0580(2) 0.0803(3) 0.0658(3) -0.0188(9) -0.0039(10) 0.0285(2)
C3 0.0702(3) 0.0574(3) 0.0690(3) 0.0115(9) -0.0060(11) 0.0161(2)
C4 0.0544(2) 0.0489(2) 0.0534(2) -0.0116(7) -0.0081(8) 0.0057(2)
C5 0.03960(19) 0.0521(2) 0.03235(19) -0.0047(8) -0.0058(7) 0.00591(18)
C6 0.03833(19) 0.0619(2) 0.0379(2) -0.0004(9) -0.0061(7) 0.00400(19)
C7 0.03970(19) 0.0454(2) 0.0469(2) -0.0019(8) 0.0080(8) -0.00596(17)
C8 0.04078(19) 0.04450(19) 0.0420(2) 0.0032(9) 0.0031(8) -0.00067(18)
C9 0.03458(18) 0.04457(19) 0.03452(18) -0.0030(7) -0.0070(7) 0.00156(16)
C10 0.0430(2) 0.0428(2) 0.0454(2) -0.0107(7) -0.0015(9) -0.00141(18)
C11 0.03558(19) 0.0529(2) 0.0486(2) -0.0065(9) -0.0009(8) -0.00273(18)
C12 0.0371(2) 0.0598(3) 0.0568(2) 0.0082(10) -0.0009(9) 0.00655(18)
C13 0.0431(2) 0.0630(3) 0.0920(3) -0.0104(10) 0.0092(11) -0.0032(2)
N1 0.03366(15) 0.04304(16) 0.04156(16) 0.0009(6) -0.0057(6) -0.00026(14)
N2 0.03588(16) 0.0594(2) 0.0581(2) -0.0115(7) 0.0018(8) -0.00360(15)
N3 0.04138(17) 0.04887(18) 0.0601(2) 0.0000(8) 0.0057(7) 0.00525(16)
F3 0.0357(4) 0.0830(5) 0.1141(7) -0.0009(7) -0.0002(6) -0.0008(4)
F2 0.0600(5) 0.0585(5) 0.1204(7) 0.0021(6) 0.0181(5) -0.0107(5)
F1 0.0609(5) 0.0669(6) 0.1161(7) -0.0302(5) -0.0306(5) -0.0026(5)
F4 0.0547(5) 0.0739(6) 0.1152(7) 0.0211(6) 0.0182(6) -0.0041(5)
F6 0.0605(5) 0.0599(5) 0.1237(9) -0.0113(5) -0.0185(5) -0.0106(5)
F5 0.0336(4) 0.0835(6) 0.1193(8) -0.0199(5) -0.0134(4) -0.0005(5)
F7 0.0386(5) 0.0834(6) 0.1234(7) -0.0038(6) 0.0183(5) 0.0053(5)
F9 0.0471(5) 0.0819(6) 0.1173(7) -0.0202(6) -0.0318(5) 0.0026(5)
F8 0.0579(4) 0.0538(4) 0.1179(8) -0.0049(6) -0.0053(6) -0.0166(4)

loop_
_atom_type_symbol
_atom_type_description
_atom_type_scat_dispersion_real
_atom_type_scat_dispersion_imag
_atom_type_scat_source
C C 0.0033 0.0016 'International Tables Vol C Tables 4.2.6.8 and 6.1.1.4'
H H 0.0000 0.0000 'International Tables Vol C Tables 4.2.6.8 and 6.1.1.4'
F F 0.0171 0.0103 'International Tables Vol C Tables 4.2.6.8 and 6.1.1.4'
N N 0.0061 0.0033 'International Tables Vol C Tables 4.2.6.8 and 6.1.1.4'
S S 0.1246 0.1234 'International Tables Vol C Tables 4.2.6.8 and 6.1.1.4'

loop_
_geom_angle_atom_site_label_1
_geom_angle_atom_site_label_2
_geom_angle_atom_site_label_3
_geom_angle
C7 S1 C8 89.83(2)
C2 C1 C6 117.47(4)
C1 C2 C3 122.11(4)
C4 C3 C2 121.59(4)
C3 C4 C5 116.42(4)
C4 C5 N1 133.11(4)
C4 C5 C6 122.69(4)
N1 C5 C6 104.19(3)
C1 C6 N2 128.82(4)
C1 C6 C5 119.58(4)
N2 C6 C5 111.46(3)
N2 C7 N1 114.98(3)
N2 C7 S1 133.03(3)
N1 C7 S1 111.98(3)
N3 C8 C9 124.53(3)
N3 C8 S1 122.85(3)
C9 C8 S1 112.61(3)
C10 C9 N1 130.25(4)
C10 C9 C8 118.96(4)
N1 C9 C8 110.75(3)
C9 C10 C11 116.97(4)
C12 C11 C10 120.11(4)
C12 C11 C13 119.67(4)
C10 C11 C13 120.16(4)
N3 C12 C11 123.45(4)
F5 C13 F8 125.66(7)
F5 C13 F7 66.40(7)
F8 C13 F7 102.84(9)
F5 C13 F3 32.91(8)
F8 C13 F3 125.63(7)
F7 C13 F3 34.80(8)
F5 C13 F6 109.78(8)
F8 C13 F6 36.38(7)
F7 C13 F6 130.42(8)
F3 C13 F6 132.30(7)
F5 C13 F1 77.64(8)
F8 C13 F1 73.52(8)
F7 C13 F1 132.44(8)
F3 C13 F1 108.83(9)
F6 C13 F1 38.58(7)
F5 C13 F2 129.71(8)
F8 C13 F2 32.12(8)
F7 C13 F2 77.82(8)
F3 C13 F2 109.72(9)
F6 C13 F2 68.46(7)
F1 C13 F2 105.22(7)
F5 C13 F9 41.12(7)
F8 C13 F9 105.21(9)
F7 C13 F9 105.31(7)
F3 C13 F9 73.87(9)
F6 C13 F9 74.80(8)
F1 C13 F9 37.77(7)
F2 C13 F9 131.68(8)
F5 C13 F4 105.95(7)
F8 C13 F4 68.99(8)
F7 C13 F4 41.81(7)
F3 C13 F4 76.40(9)
F6 C13 F4 104.79(8)
F1 C13 F4 135.64(7)
F2 C13 F4 38.39(7)
F9 C13 F4 136.98(7)
F5 C13 C11 115.91(7)
F8 C13 C11 116.85(6)
F7 C13 C11 113.47(9)
F3 C13 C11 112.93(5)
F6 C13 C11 111.76(7)
F1 C13 C11 109.71(11)
F2 C13 C11 110.13(9)
F9 C13 C11 112.03(11)
F4 C13 C11 107.87(11)
C7 N1 C9 114.80(3)
C7 N1 C5 105.98(3)
C9 N1 C5 139.16(3)
C7 N2 C6 103.35(3)
C8 N3 C12 115.86(4)
F5 F3 F7 139.75(17)
F5 F3 C13 73.15(11)
F7 F3 C13 72.46(10)
F5 F3 F9 19.63(9)
F7 F3 F9 121.04(12)
C13 F3 F9 54.01(7)
F5 F3 F4 120.44(12)
F7 F3 F4 20.21(9)
C13 F3 F4 52.80(7)
F9 F3 F4 101.22(7)
F8 F2 F4 137.88(18)
F8 F2 C13 72.19(12)
F4 F2 C13 71.89(11)
F8 F2 F6 16.81(9)
F4 F2 F6 124.11(13)
C13 F2 F6 55.52(7)
F8 F2 F7 111.87(14)
F4 F2 F7 26.01(9)
C13 F2 F7 50.52(6)
F6 F2 F7 98.51(8)
F9 F1 F6 137.18(17)
F9 F1 C13 72.21(11)
F6 F1 C13 70.45(10)
F9 F1 F8 116.23(13)
F6 F1 F8 20.95(8)
C13 F1 F8 52.67(6)
F9 F1 F5 24.17(9)
F6 F1 F5 113.11(12)
C13 F1 F5 50.62(5)
F8 F1 F5 92.16(8)
F2 F4 F7 129.96(16)
F2 F4 C13 69.72(10)
F7 F4 C13 66.91(10)
F2 F4 F8 19.00(9)
F7 F4 F8 110.97(12)
C13 F4 F8 54.22(6)
F2 F4 F3 114.16(13)
F7 F4 F3 16.58(9)
C13 F4 F3 50.80(6)
F8 F4 F3 95.31(9)
F8 F6 F1 136.64(16)
F8 F6 C13 70.79(10)
F1 F6 C13 70.98(10)
F8 F6 F2 14.90(8)
F1 F6 F2 124.11(12)
C13 F6 F2 56.02(7)
F8 F6 F9 115.37(12)
F1 F6 F9 21.28(9)
C13 F6 F9 53.21(7)
F2 F6 F9 103.21(8)
F3 F5 F9 144.87(16)
F3 F5 C13 73.94(10)
F9 F5 C13 71.64(10)
F3 F5 F7 20.71(9)
F9 F5 F7 125.06(12)
C13 F5 F7 56.91(7)
F3 F5 F1 122.89(12)
F9 F5 F1 22.34(9)
C13 F5 F1 51.74(6)
F7 F5 F1 102.76(8)
F3 F7 F4 143.21(17)
F3 F7 C13 72.74(11)
F4 F7 C13 71.28(10)
F3 F7 F5 19.54(10)
F4 F7 F5 124.51(13)
C13 F7 F5 56.69(7)
F3 F7 F2 120.10(14)
F4 F7 F2 24.02(9)
C13 F7 F2 51.66(6)
F5 F7 F2 100.88(9)
F1 F9 F5 133.48(17)
F1 F9 C13 70.01(11)
F5 F9 C13 67.24(9)
F1 F9 F3 118.28(13)
F5 F9 F3 15.51(8)
C13 F9 F3 52.12(6)
F1 F9 F6 21.54(9)
F5 F9 F6 112.03(12)
C13 F9 F6 51.99(6)
F3 F9 F6 97.02(8)
F2 F8 F6 148.29(16)
F2 F8 C13 75.69(11)
F6 F8 C13 72.83(11)
F2 F8 F4 23.12(10)
F6 F8 F4 128.57(12)
C13 F8 F4 56.79(7)
F2 F8 F1 128.71(13)
F6 F8 F1 22.41(9)
C13 F8 F1 53.81(7)
F4 F8 F1 107.02(8)

loop_
_geom_bond_atom_site_label_1
_geom_bond_atom_site_label_2
_geom_bond_distance
S1 C7 1.7395(5)
S1 C8 1.7590(5)
C1 C2 1.3759(7)
C1 C6 1.3930(6)
C2 C3 1.3861(7)
C3 C4 1.3808(7)
C4 C5 1.3835(6)
C5 N1 1.3923(5)
C5 C6 1.4049(6)
C6 N2 1.4018(6)
C7 N2 1.2969(6)
C7 N1 1.3824(5)
C8 N3 1.3233(5)
C8 C9 1.4062(6)
C9 C10 1.3676(6)
C9 N1 1.3910(5)
C10 C11 1.3896(6)
C11 C12 1.3833(6)
C11 C13 1.4856(6)
C12 N3 1.3391(6)
C13 F5 1.3332(11)
C13 F8 1.3343(10)
C13 F7 1.3365(13)
C13 F3 1.3386(9)
C13 F6 1.3499(12)
C13 F1 1.3543(14)
C13 F2 1.3580(14)
C13 F9 1.3722(15)
C13 F4 1.3760(15)
F3 F5 0.7568(19)
F3 F7 0.8000(19)
F3 F9 1.6291(19)
F3 F4 1.6790(17)
F2 F8 0.7452(17)
F2 F4 0.8990(15)
F2 F6 1.5232(16)
F2 F7 1.6925(16)
F1 F9 0.8827(15)
F1 F6 0.8933(15)
F1 F8 1.6090(17)
F1 F5 1.6848(15)
F4 F7 0.9685(16)
F4 F8 1.5353(16)
F6 F8 0.8381(17)
F6 F9 1.6534(16)
F5 F9 0.9509(15)
F5 F7 1.4618(16)
